data_7702374
loop_
_publ_author_name
'Maria, Leonor'
'Campello, Maria Paula'
'Domingos, \^Angela'
'Santos, Isabel'
'Andersen, Richard'

_publ_section_title
;
 Synthesis and structure of uranium(III) complexes with
 dihydrobis(pyrazolyl)borates
;
_journal_issue 12
_journal_name_full 'Journal of the Chemical Society, Dalton Transactions'
_journal_page_first 2015
_journal_paper_doi 10.1039/a900744j
_journal_year 1999
_chemical_formula_structural '[U{H2B(3tBu,5Me-pz)2}I2(THF)2].THF'
_chemical_formula_sum 'C28 H52 B I2 N4 O3 U'
_chemical_formula_weight 995.38
_space_group_IT_number 19
_space_group_name_Hall 'P 2ac 2ab'
_space_group_name_H-M_alt 'P 21 21 21'
_symmetry_cell_setting orthorhombic
_symmetry_space_group_name_H-M 'P 21 21 21'
_atom_sites_solution_hydrogens geom
_atom_sites_solution_primary direct
_atom_sites_solution_secondary difmap
_audit_creation_method SHELXL
_cell_angle_alpha 90.00
_cell_angle_beta 90.00
_cell_angle_gamma 90.00
_cell_formula_units_Z 4
_cell_length_a 10.3860(10)
_cell_length_b 13.1150(10)
_cell_length_c 26.556(2)
_cell_measurement_reflns_used 25
_cell_measurement_temperature 293(2)
_cell_measurement_theta_max 14.6
_cell_measurement_theta_min 7.7
_cell_volume 3617.3(5)
_computing_cell_refinement 'CAD4 software(Enraf-Nonius,1989)'
_computing_data_collection 'CAD4 software(Enraf-Nonius,1989)'
_computing_data_reduction process-MOLEN(Fair,1990)
_computing_molecular_graphics ORTEP(Johnson,1976)
_computing_structure_refinement 'SHELXL-93 (Sheldrick, 1993)'
_computing_structure_solution 'SHELXS-86 (Sheldrick, 1990)'
_diffrn_ambient_temperature 293(2)
_diffrn_measurement_device 'CAD4-Enraf Nonius'
_diffrn_measurement_method '\w/2\q scan'
_diffrn_radiation_monochromator graphite
_diffrn_radiation_source 'fine-focus sealed tube'
_diffrn_radiation_type MoK\a
_diffrn_radiation_wavelength 0.71073
_diffrn_reflns_av_R_equivalents 0.1496
_diffrn_reflns_av_sigmaI/netI 0.1350
_diffrn_reflns_limit_h_max 1
_diffrn_reflns_limit_h_min -13
_diffrn_reflns_limit_k_max 1
_diffrn_reflns_limit_k_min -17
_diffrn_reflns_limit_l_max 1
_diffrn_reflns_limit_l_min -33
_diffrn_reflns_number 5512
_diffrn_reflns_theta_max 27.96
_diffrn_reflns_theta_min 1.53
_diffrn_standards_decay_% none
_diffrn_standards_interval_count '100 reflections'
_diffrn_standards_interval_time 3600
_diffrn_standards_number 3
_exptl_absorpt_coefficient_mu 6.225
_exptl_absorpt_correction_T_max 0.9996
_exptl_absorpt_correction_T_min 0.7705
_exptl_absorpt_correction_type 'empirical via \y-scan North et al(1968)'
_exptl_crystal_colour black
_exptl_crystal_density_diffrn 1.828
_exptl_crystal_density_meas ?
_exptl_crystal_description prismatic
_exptl_crystal_F_000 1900
_exptl_crystal_size_max 0.20
_exptl_crystal_size_mid 0.10
_exptl_crystal_size_min 0.09
_refine_diff_density_max 0.981
_refine_diff_density_min -1.158
_refine_diff_density_rms 0.222
_refine_ls_abs_structure_details 'Flack H D (1983), Acta Cryst. A39, 876-881'
_refine_ls_abs_structure_Flack 0.00(2)
_refine_ls_extinction_method none
_refine_ls_goodness_of_fit_all 1.067
_refine_ls_goodness_of_fit_obs 1.128
_refine_ls_matrix_type full
_refine_ls_number_parameters 330
_refine_ls_number_reflns 4455
_refine_ls_number_restraints 14
_refine_ls_restrained_S_all 1.656
_refine_ls_restrained_S_obs 1.125
_refine_ls_R_factor_all 0.1689
_refine_ls_R_factor_obs 0.0724
_refine_ls_shift/esd_max 0.002
_refine_ls_shift/esd_mean 0.000
_refine_ls_structure_factor_coef Fsqd
_refine_ls_weighting_details 'w=1/[\s^2^(Fo^2^)+(0.0237P)^2^+35.9195P] where P=(Fo^2^+2Fc^2^)/3'
_refine_ls_weighting_scheme calc
_refine_ls_wR_factor_all 0.1997
_refine_ls_wR_factor_obs 0.1003
_reflns_number_observed 2961
_reflns_number_total 5247
_reflns_observed_criterion >2sigma(I)
_cod_data_source_file 900744j.txt
_cod_data_source_block 1
_cod_depositor_comments
;
The following automatic conversions were performed:

data item '_exptl_crystal_density_meas' value 'not measured' was
changed to '?' -- the value is perceived as not measured.

data item '_refine_ls_weighting_scheme' value 'calc
w=1/[\s^2^(Fo^2^)+(0.0237P)^2^+35.9195P] where P=(Fo^2^+2Fc^2^)/3'
was changed to 'calc'. A new data item '_refine_ls_weighting_details'
was created with the value set to
'w=1/[\s^2^(Fo^2^)+(0.0237P)^2^+35.9195P] where P=(Fo^2^+2Fc^2^)/3'.

Automatic conversion script
Id: cif_fix_values 6909 2019-04-08 15:41:33Z antanas 
;
_cod_original_sg_symbol_H-M P2(1)2(1)2(1)
_cod_database_code 7702374

loop_
_symmetry_equiv_pos_as_xyz
'x, y, z'
'-x+1/2, -y, z+1/2'
'-x, y+1/2, -z+1/2'
'x+1/2, -y+1/2, -z'

loop_
_atom_site_aniso_label
_atom_site_aniso_U_11
_atom_site_aniso_U_22
_atom_site_aniso_U_33
_atom_site_aniso_U_23
_atom_site_aniso_U_13
_atom_site_aniso_U_12
U1 0.0365(4) 0.0342(3) 0.0295(3) 0.0007(5) 0.0014(5) -0.0002(5)
I1 0.0653(11) 0.0565(9) 0.0333(6) 0.0000(8) 0.0020(9) -0.0051(13)
I2 0.0409(10) 0.0793(13) 0.0795(13) -0.0003(13) 0.0034(10) 0.0076(10)
O1 0.047(10) 0.053(10) 0.061(11) 0.011(11) 0.004(11) -0.006(9)
O2 0.031(7) 0.042(8) 0.048(9) -0.021(9) -0.013(8) 0.002(7)
N1 0.028(10) 0.046(12) 0.034(11) -0.012(10) 0.002(8) 0.015(10)
N2 0.061(13) 0.017(8) 0.052(10) 0.004(7) 0.018(12) 0.011(12)
N11 0.041(11) 0.040(11) 0.027(10) 0.010(9) -0.015(9) -0.004(10)
N21 0.050(11) 0.028(8) 0.048(9) -0.005(9) 0.020(12) 0.022(14)
C11 0.038(13) 0.047(15) 0.006(10) -0.013(10) -0.003(10) 0.003(13)
C12 0.046(16) 0.055(18) 0.070(21) 0.004(16) 0.021(15) 0.007(15)
C13 0.029(12) 0.042(15) 0.031(13) 0.011(12) 0.007(11) -0.004(12)
C21 0.045(17) 0.048(16) 0.071(19) 0.010(15) 0.002(15) -0.006(14)
C22 0.051(19) 0.016(11) 0.106(23) -0.001(13) -0.033(18) 0.003(12)
C23 0.075(19) 0.042(14) 0.036(12) 0.003(10) -0.022(19) 0.019(21)
C111 0.057(17) 0.078(20) 0.036(14) 0.004(14) -0.001(14) 0.000(18)
C122 0.091(26) 0.055(20) 0.091(25) 0.018(19) 0.012(23) -0.008(21)
C123 0.152(35) 0.075(25) 0.056(23) -0.035(19) 0.048(23) -0.081(25)
C124 0.126(15) 0.125(15) 0.123(15) 0.000(5) 0.002(5) -0.002(5)
C125 0.079(10) 0.076(10) 0.078(10) 0.003(5) 0.003(5) -0.002(5)
C131 0.041(15) 0.044(16) 0.032(14) -0.001(13) 0.003(12) 0.022(13)
C132 0.088(23) 0.066(20) 0.051(18) 0.020(15) -0.004(17) 0.014(19)
C133 0.080(22) 0.060(21) 0.074(23) 0.014(19) -0.009(19) -0.005(20)
C134 0.029(16) 0.134(30) 0.095(24) 0.036(23) -0.008(16) 0.033(18)
C211 0.143(32) 0.054(18) 0.082(23) 0.038(17) 0.003(22) 0.024(21)
C222 0.064(18) 0.075(21) 0.064(18) -0.006(19) -0.006(15) 0.000(21)
C223 0.068(22) 0.068(21) 0.094(25) -0.049(19) 0.000(19) -0.030(19)
C224 0.061(23) 0.070(23) 0.123(30) -0.017(22) 0.041(22) -0.037(20)
C225 0.063(18) 0.067(20) 0.049(15) 0.006(16) 0.023(14) 0.040(19)
C231 0.046(15) 0.045(12) 0.038(12) -0.020(12) -0.009(14) -0.002(12)
C232 0.105(23) 0.034(13) 0.104(22) 0.018(19) -0.002(23) -0.046(15)
C233 0.094(23) 0.064(15) 0.008(9) -0.012(10) 0.008(13) -0.034(19)
C234 0.100(25) 0.102(25) 0.045(19) -0.015(17) 0.019(19) 0.016(23)
B1 0.038(16) 0.071(19) 0.018(10) 0.010(13) 0.001(12) -0.010(20)

loop_
_atom_site_label
_atom_site_type_symbol
_atom_site_fract_x
_atom_site_fract_y
_atom_site_fract_z
_atom_site_U_iso_or_equiv
_atom_site_thermal_displace_type
_atom_site_occupancy
_atom_site_calc_flag
_atom_site_refinement_flags
U1 U 0.23952(8) 0.69021(6) 0.16331(3) 0.0334(2) Uani 1 d .
I1 I 0.2674(2) 0.67804(12) 0.27952(5) 0.0517(4) Uani 1 d .
I2 I -0.05847(15) 0.72280(14) 0.17180(8) 0.0666(6) Uani 1 d .
O1 O 0.1510(15) 0.5120(11) 0.1625(7) 0.054(4) Uani 1 d .
O2 O 0.4680(12) 0.7677(10) 0.1679(6) 0.041(4) Uani 1 d .
N1 N 0.3732(16) 0.5941(14) 0.0982(6) 0.036(5) Uani 1 d .
N2 N 0.2335(22) 0.8458(11) 0.1089(6) 0.043(5) Uani 1 d .
N11 N 0.3492(17) 0.6330(14) 0.0512(6) 0.036(5) Uani 1 d .
N21 N 0.2567(20) 0.8185(12) 0.0598(5) 0.042(4) Uani 1 d .
C11 C 0.4276(22) 0.5913(17) 0.0172(6) 0.031(6) Uani 1 d .
C12 C 0.5056(24) 0.5246(19) 0.0408(10) 0.057(8) Uani 1 d .
H12 H 0.5697(24) 0.4849(19) 0.0262(10) 0.068 Uiso 1 calc R
C13 C 0.4707(21) 0.5269(17) 0.0924(8) 0.034(6) Uani 1 d .
C21 C 0.2994(24) 0.9008(20) 0.0350(10) 0.055(7) Uani 1 d .
C22 C 0.2893(24) 0.9823(17) 0.0637(11) 0.058(9) Uani 1 d .
H22 H 0.3067(24) 1.0492(17) 0.0543(11) 0.069 Uiso 1 calc R
C23 C 0.2478(34) 0.9491(16) 0.1107(8) 0.051(7) Uani 1 d .
C111 C 0.4268(25) 0.6184(20) -0.0379(8) 0.057(8) Uani 1 d .
H11A H 0.3609(25) 0.6681(20) -0.0441(8) 0.085 Uiso 1 calc R
H11B H 0.4098(25) 0.5583(20) -0.0574(8) 0.085 Uiso 1 calc R
H11C H 0.5090(25) 0.6460(20) -0.0472(8) 0.085 Uiso 1 calc R
C122 C 0.1011(34) 0.4682(21) 0.1182(12) 0.079(10) Uani 1 d .
H12A H 0.1681(34) 0.4619(21) 0.0929(12) 0.097(34) Uiso 1 calc R
H12B H 0.0324(34) 0.5102(21) 0.1046(12) 0.097(34) Uiso 1 calc R
C123 C 0.0505(38) 0.3650(24) 0.1324(11) 0.095(14) Uani 1 d .
H12C H -0.0333(38) 0.3534(24) 0.1173(11) 0.097(34) Uiso 1 calc R
H12D H 0.1089(38) 0.3119(24) 0.1213(11) 0.097(34) Uiso 1 calc R
C124 C 0.0414(38) 0.3659(27) 0.1851(12) 0.125(15) Uani 1 d U
H12E H -0.0479(38) 0.3589(27) 0.1952(12) 0.097(34) Uiso 1 calc R
H12F H 0.0893(38) 0.3090(27) 0.1990(12) 0.097(34) Uiso 1 calc R
C125 C 0.0930(32) 0.4608(22) 0.2041(11) 0.077(10) Uani 1 d U
H12G H 0.1566(32) 0.4477(22) 0.2301(11) 0.097(34) Uiso 1 calc R
H12H H 0.0248(32) 0.5022(22) 0.2184(11) 0.097(34) Uiso 1 calc R
C131 C 0.5173(23) 0.4643(19) 0.1333(9) 0.039(6) Uani 1 d .
C132 C 0.4843(28) 0.5078(19) 0.1865(9) 0.069(9) Uani 1 d .
H13A H 0.5181(28) 0.4632(19) 0.2120(9) 0.103 Uiso 1 calc R
H13B H 0.3925(28) 0.5127(19) 0.1902(9) 0.103 Uiso 1 calc R
H13C H 0.5219(28) 0.5743(19) 0.1902(9) 0.103 Uiso 1 calc R
C133 C 0.4676(27) 0.3565(20) 0.1300(10) 0.071(10) Uani 1 d .
H13D H 0.5009(27) 0.3174(20) 0.1577(10) 0.107 Uiso 1 calc R
H13E H 0.4949(27) 0.3264(20) 0.0988(10) 0.107 Uiso 1 calc R
H13F H 0.3752(27) 0.3570(20) 0.1315(10) 0.107 Uiso 1 calc R
C134 C 0.6642(23) 0.4618(27) 0.1326(11) 0.086(11) Uani 1 d .
H13G H 0.6948(23) 0.4202(27) 0.1598(11) 0.129 Uiso 1 calc R
H13H H 0.6970(23) 0.5298(27) 0.1363(11) 0.129 Uiso 1 calc R
H13I H 0.6932(23) 0.4338(27) 0.1011(11) 0.129 Uiso 1 calc R
C211 C 0.3326(30) 0.8915(20) -0.0208(10) 0.093(12) Uani 1 d .
H21A H 0.3319(30) 0.8209(20) -0.0304(10) 0.140 Uiso 1 calc R
H21B H 0.4166(30) 0.9196(20) -0.0267(10) 0.140 Uiso 1 calc R
H21C H 0.2701(30) 0.9281(20) -0.0404(10) 0.140 Uiso 1 calc R
C222 C 0.5483(25) 0.7955(22) 0.2088(9) 0.067(8) Uani 1 d .
H22A H 0.6055(25) 0.7397(22) 0.2175(9) 0.093(31) Uiso 1 calc R
H22B H 0.4966(25) 0.8122(22) 0.2381(9) 0.093(31) Uiso 1 calc R
C223 C 0.6265(28) 0.8891(22) 0.1918(11) 0.077(10) Uani 1 d .
H22C H 0.5874(28) 0.9519(22) 0.2035(11) 0.093(31) Uiso 1 calc R
H22D H 0.7145(28) 0.8856(22) 0.2040(11) 0.093(31) Uiso 1 calc R
C224 C 0.6213(28) 0.8812(24) 0.1355(12) 0.085(11) Uani 1 d .
H22E H 0.5802(28) 0.9414(24) 0.1217(12) 0.093(31) Uiso 1 calc R
H22F H 0.7080(28) 0.8773(24) 0.1220(12) 0.093(31) Uiso 1 calc R
C225 C 0.5483(24) 0.7896(21) 0.1208(8) 0.060(8) Uani 1 d .
H22G H 0.6054(24) 0.7332(21) 0.1131(8) 0.093(31) Uiso 1 calc R
H22H H 0.4938(24) 0.8030(21) 0.0919(8) 0.093(31) Uiso 1 calc R
C231 C 0.2190(22) 1.0082(15) 0.1596(9) 0.043(6) Uani 1 d .
C232 C 0.3126(25) 1.0996(16) 0.1635(11) 0.081(9) Uani 1 d .
H23A H 0.3074(25) 1.1396(16) 0.1333(11) 0.122 Uiso 1 calc R
H23B H 0.3989(25) 1.0749(16) 0.1677(11) 0.122 Uiso 1 calc R
H23C H 0.2895(25) 1.1410(16) 0.1919(11) 0.122 Uiso 1 calc R
C233 C 0.2220(29) 0.9436(16) 0.2056(6) 0.055(8) Uani 1 d .
H23D H 0.2037(29) 0.9849(16) 0.2346(6) 0.083 Uiso 1 calc R
H23E H 0.3058(29) 0.9135(16) 0.2091(6) 0.083 Uiso 1 calc R
H23F H 0.1585(29) 0.8907(16) 0.2028(6) 0.083 Uiso 1 calc R
C234 C 0.0777(29) 1.0505(22) 0.1513(9) 0.083(10) Uani 1 d .
H23G H 0.0758(29) 1.0923(22) 0.1217(9) 0.124 Uiso 1 calc R
H23H H 0.0525(29) 1.0905(22) 0.1800(9) 0.124 Uiso 1 calc R
H23I H 0.0192(29) 0.9944(22) 0.1474(9) 0.124 Uiso 1 calc R
B1 B 0.2304(25) 0.7038(20) 0.0435(8) 0.042(7) Uani 1 d D
H1A H 0.1558(25) 0.6763(20) 0.0637(8) 0.050 Uiso 1 calc RD
H1B H 0.2049(25) 0.7024(20) 0.0068(8) 0.050 Uiso 1 calc RD
O1S O 0.6154(40) 0.1551(34) 0.0029(17) 0.247(19) Uiso 1 d .
C1S C 0.6466(56) 0.1073(43) 0.0446(22) 0.233(30) Uiso 1 d .
H1S1 H 0.6573(56) 0.0347(43) 0.0391(22) 0.279 Uiso 1 calc R
H1S2 H 0.5832(56) 0.1183(43) 0.0709(22) 0.279 Uiso 1 calc R
C2S C 0.7825(51) 0.1623(37) 0.0578(17) 0.186(20) Uiso 1 d .
H2S1 H 0.7895(51) 0.1734(37) 0.0938(17) 0.224 Uiso 1 calc R
H2S2 H 0.8538(51) 0.1197(37) 0.0472(17) 0.224 Uiso 1 calc R
C3S C 0.7858(54) 0.2588(39) 0.0314(18) 0.200(23) Uiso 1 d .
H3S1 H 0.7622(54) 0.3148(39) 0.0534(18) 0.240 Uiso 1 calc R
H3S2 H 0.8703(54) 0.2718(39) 0.0172(18) 0.240 Uiso 1 calc R
C4S C 0.7004(43) 0.2453(35) -0.0037(17) 0.160(18) Uiso 1 d .
H4S1 H 0.7447(43) 0.2389(35) -0.0357(17) 0.193 Uiso 1 calc R
H4S2 H 0.6468(43) 0.3058(35) -0.0055(17) 0.193 Uiso 1 calc R

loop_
_atom_type_symbol
_atom_type_description
_atom_type_scat_dispersion_real
_atom_type_scat_dispersion_imag
_atom_type_scat_source
H H 0.0000 0.0000 'International Tables Vol C Tables 4.2.6.8 and 6.1.1.4'
C C 0.0033 0.0016 'International Tables Vol C Tables 4.2.6.8 and 6.1.1.4'
N N 0.0061 0.0033 'International Tables Vol C Tables 4.2.6.8 and 6.1.1.4'
B B 0.0013 0.0007 'International Tables Vol C Tables 4.2.6.8 and 6.1.1.4'
O O 0.0106 0.0060 'International Tables Vol C Tables 4.2.6.8 and 6.1.1.4'
I I -0.4742 1.8119 'International Tables Vol C Tables 4.2.6.8 and 6.1.1.4'
U U -9.6767 9.6646 'International Tables Vol C Tables 4.2.6.8 and 6.1.1.4'

loop_
_geom_angle_atom_site_label_1
_geom_angle_atom_site_label_2
_geom_angle_atom_site_label_3
_geom_angle
N2 U1 O1 138.2(6)
N2 U1 N1 91.4(6)
O1 U1 N1 74.6(6)
N2 U1 O2 74.3(6)
O1 U1 O2 134.6(5)
N1 U1 O2 74.1(5)
N2 U1 I1 128.2(4)
O1 U1 I1 89.7(4)
N1 U1 I1 126.7(4)
O2 U1 I1 83.6(4)
N2 U1 I2 84.6(5)
O1 U1 I2 76.5(3)
N1 U1 I2 130.8(4)
O2 U1 I2 148.2(3)
I1 U1 I2 91.59(6)
C122 O1 C125 107.5(19)
C122 O1 U1 121.4(15)
C125 O1 U1 125.9(17)
C222 O2 C225 104.9(15)
C222 O2 U1 132.6(14)
C225 O2 U1 122.4(13)
C13 N1 N11 106.0(17)
C13 N1 U1 143.8(15)
N11 N1 U1 109.5(12)
C23 N2 N21 105.9(16)
C23 N2 U1 141.9(14)
N21 N2 U1 109.3(10)
C11 N11 N1 110.6(17)
C11 N11 B1 129.7(17)
N1 N11 B1 119.1(17)
C21 N21 N2 108.3(18)
C21 N21 B1 133.3(18)
N2 N21 B1 118.4(16)
N11 C11 C12 108.6(18)
N11 C11 C111 123.9(21)
C12 C11 C111 127.5(22)
C11 C12 C13 106.3(21)
N1 C13 C12 108.4(20)
N1 C13 C131 122.5(20)
C12 C13 C131 128.9(22)
C22 C21 N21 110.1(23)
C22 C21 C211 130.1(26)
N21 C21 C211 119.2(24)
C21 C22 C23 106.9(22)
N2 C23 C22 108.2(19)
N2 C23 C231 120.6(20)
C22 C23 C231 131.3(21)
O1 C122 C123 106.6(24)
C124 C123 C122 105.6(28)
C125 C124 C123 109.3(32)
C124 C125 O1 106.9(26)
C13 C131 C133 112.0(22)
C13 C131 C134 109.7(23)
C133 C131 C134 108.8(24)
C13 C131 C132 113.4(19)
C133 C131 C132 108.6(22)
C134 C131 C132 103.8(23)
O2 C222 C223 106.9(20)
C224 C223 C222 102.6(23)
C225 C224 C223 109.8(25)
C224 C225 O2 102.5(19)
C233 C231 C23 113.7(16)
C233 C231 C232 112.0(20)
C23 C231 C232 108.8(22)
C233 C231 C234 109.5(21)
C23 C231 C234 103.8(21)
C232 C231 C234 108.7(20)
N11 B1 N21 113.1(19)
C1S O1S C4S 109.4(47)
O1S C1S C2S 100.6(48)
C3S C2S C1S 107.7(49)
C4S C3S C2S 102.3(48)
C3S C4S O1S 115.5(42)

loop_
_geom_bond_atom_site_label_1
_geom_bond_atom_site_label_2
_geom_bond_distance
U1 N2 2.502(15)
U1 O1 2.512(15)
U1 N1 2.55(2)
U1 O2 2.584(12)
U1 I1 3.104(2)
U1 I2 3.132(2)
O1 C122 1.41(3)
O1 C125 1.43(3)
O2 C222 1.42(2)
O2 C225 1.53(2)
N1 C13 1.35(2)
N1 N11 1.37(2)
N2 C23 1.36(2)
N2 N21 1.37(2)
N11 C11 1.33(2)
N11 B1 1.56(3)
N21 C21 1.34(3)
N21 B1 1.59(3)
C11 C12 1.35(3)
C11 C111 1.51(3)
C12 C13 1.42(3)
C13 C131 1.45(3)
C21 C22 1.32(3)
C21 C211 1.53(3)
C22 C23 1.39(3)
C23 C231 1.54(3)
C122 C123 1.50(3)
C123 C124 1.40(4)
C124 C125 1.45(4)
C131 C133 1.51(3)
C131 C134 1.53(3)
C131 C132 1.56(3)
C222 C223 1.54(3)
C223 C224 1.50(3)
C224 C225 1.47(3)
C231 C233 1.49(3)
C231 C232 1.55(3)
C231 C234 1.58(3)
O1S C1S 1.31(6)
O1S C4S 1.49(5)
C1S C2S 1.62(7)
C2S C3S 1.45(5)
C3S C4S 1.30(5)
